data_4308269
loop_
_publ_author_name
'Xin-Yi Wang'
'Rachelle Justice'
'Slavi C. Sevov'

_publ_section_title
;
Hydrogen-Bonded Metal-Complex Sulfonate (MCS) Inclusion Compounds: Effect
of the Guest Molecule on the Host Framework
;
_journal_name_full 'Inorganic Chemistry'
_journal_page_first 4626
_journal_page_last 4631
_journal_paper_doi 10.1021/ic070324p
_journal_volume 46
_journal_year 2007
_chemical_formula_moiety '2(C12 H8 O6 S2), (C12 H8 O6 S2), 2(Co H18 N6), 2(C2 H3 N), 4(H2 O)'
_chemical_formula_sum 'C40 H74 Co2 N14 O22 S6'
_chemical_formula_weight 1413.36
_chemical_name_common CoHA-BPDS-MeCN
_chemical_name_systematic
; 
 ? 
;
_space_group_IT_number 2
_symmetry_cell_setting triclinic
_symmetry_space_group_name_Hall '-P 1'
_symmetry_space_group_name_H-M 'P -1'
_atom_sites_solution_hydrogens geom
_atom_sites_solution_primary direct
_atom_sites_solution_secondary difmap
_audit_creation_method SHELXL-97
_cell_angle_alpha 100.318(2)
_cell_angle_beta 93.647(2)
_cell_angle_gamma 96.525(2)
_cell_formula_units_Z 1
_cell_length_a 7.7896(3)
_cell_length_b 13.1339(5)
_cell_length_c 15.6698(5)
_cell_measurement_temperature 100(2)
_cell_volume 1561.21(10)
_computing_cell_refinement 'Bruker SMART'
_computing_data_collection 'Bruker SMART'
_computing_data_reduction 'Bruker SHELXTL-V5.1'
_computing_molecular_graphics Diomand
_computing_publication_material 'SHELXL-97 (Sheldrick, 1997)'
_computing_structure_refinement 'SHELXL-97 (Sheldrick, 1997)'
_computing_structure_solution 'SHELXS-97 (Sheldrick, 1990)'
_diffrn_ambient_temperature 100(2)
_diffrn_measured_fraction_theta_full 0.992
_diffrn_measured_fraction_theta_max 0.992
_diffrn_measurement_device_type 'CCD area detector'
_diffrn_measurement_method 'phi and omega scans'
_diffrn_radiation_monochromator graphite
_diffrn_radiation_source 'fine-focus sealed tube'
_diffrn_radiation_type MoK\a
_diffrn_radiation_wavelength 0.71073
_diffrn_reflns_av_R_equivalents 0.0400
_diffrn_reflns_av_sigmaI/netI 0.0425
_diffrn_reflns_limit_h_max 9
_diffrn_reflns_limit_h_min -9
_diffrn_reflns_limit_k_max 16
_diffrn_reflns_limit_k_min -16
_diffrn_reflns_limit_l_max 19
_diffrn_reflns_limit_l_min -19
_diffrn_reflns_number 21617
_diffrn_reflns_theta_full 26.77
_diffrn_reflns_theta_max 26.77
_diffrn_reflns_theta_min 1.59
_exptl_absorpt_coefficient_mu 0.814
_exptl_absorpt_correction_T_max 0.9760
_exptl_absorpt_correction_T_min 0.8946
_exptl_absorpt_correction_type multi-scan
_exptl_absorpt_process_details 'Blessing, R.H. (1995) Acta Cryst. A51, 33-38'
_exptl_crystal_colour orange
_exptl_crystal_density_diffrn 1.503
_exptl_crystal_density_meas ?
_exptl_crystal_density_method .
_exptl_crystal_description plate
_exptl_crystal_F_000 738
_exptl_crystal_size_max 0.14
_exptl_crystal_size_mid 0.12
_exptl_crystal_size_min 0.03
_refine_diff_density_max 1.797
_refine_diff_density_min -0.666
_refine_diff_density_rms 0.150
_refine_ls_extinction_method none
_refine_ls_goodness_of_fit_ref 1.124
_refine_ls_hydrogen_treatment mixed
_refine_ls_matrix_type full
_refine_ls_number_parameters 412
_refine_ls_number_reflns 6596
_refine_ls_number_restraints 6
_refine_ls_restrained_S_all 1.123
_refine_ls_R_factor_all 0.0851
_refine_ls_R_factor_gt 0.0715
_refine_ls_shift/su_max 0.001
_refine_ls_shift/su_mean 0.000
_refine_ls_structure_factor_coef Fsqd
_refine_ls_weighting_details 'calc w=1/[\s^2^(Fo^2^)+(0.0203P)^2^+20.1701P] where P=(Fo^2^+2Fc^2^)/3'
_refine_ls_weighting_scheme calc
_refine_ls_wR_factor_gt 0.1862
_refine_ls_wR_factor_ref 0.1902
_reflns_number_gt 5440
_reflns_number_total 6596
_reflns_threshold_expression >2sigma(I)
_cod_data_source_file ic070324p-file001_5.cif
_cod_data_source_block CoHA-BPDS-MeCN
_cod_database_code 4308269

loop_
_symmetry_equiv_pos_as_xyz
'x, y, z'
'-x, -y, -z'

loop_
_atom_site_label
_atom_site_type_symbol
_atom_site_fract_x
_atom_site_fract_y
_atom_site_fract_z
_atom_site_U_iso_or_equiv
_atom_site_adp_type
_atom_site_occupancy
_atom_site_symmetry_multiplicity
_atom_site_calc_flag
_atom_site_refinement_flags
_atom_site_disorder_assembly
_atom_site_disorder_group
Co1 Co 0.0000 0.0000 1.0000 0.0094(2) Uani 1 2 d S . .
Co2 Co 0.5000 0.5000 1.0000 0.0122(2) Uani 1 2 d S . .
S1 S 0.08255(19) 0.24451(11) 0.82056(9) 0.0159(3) Uani 1 1 d . . .
S2 S 0.07257(18) 0.36399(11) 0.16696(9) 0.0143(3) Uani 1 1 d . . .
S3 S 0.52458(18) 0.05557(11) 0.17407(9) 0.0135(3) Uani 1 1 d . . .
N1 N 0.0374(6) 0.0301(4) 1.1281(3) 0.0128(9) Uani 1 1 d . . .
H1A H -0.0547 0.0587 1.1508 0.019 Uiso 1 1 calc R . .
H1B H 0.1357 0.0757 1.1449 0.019 Uiso 1 1 calc R . .
H1C H 0.0485 -0.0302 1.1477 0.019 Uiso 1 1 calc R . .
N2 N 0.1292(6) -0.1195(4) 0.9952(3) 0.0140(10) Uani 1 1 d . . .
H2A H 0.1913 -0.1149 1.0473 0.021 Uiso 1 1 calc R . .
H2B H 0.2027 -0.1198 0.9523 0.021 Uiso 1 1 calc R . .
H2C H 0.0538 -0.1794 0.9839 0.021 Uiso 1 1 calc R . .
N3 N 0.2147(6) 0.0883(4) 0.9923(3) 0.0136(9) Uani 1 1 d . . .
H3A H 0.3059 0.0513 0.9961 0.020 Uiso 1 1 calc R . .
H3B H 0.2282 0.1444 1.0368 0.020 Uiso 1 1 calc R . .
H3C H 0.2104 0.1106 0.9406 0.020 Uiso 1 1 calc R . .
N4 N 0.4220(6) 0.3551(4) 1.0061(3) 0.0163(10) Uani 1 1 d . . .
H4A H 0.4636 0.3120 0.9622 0.025 Uiso 1 1 calc R . .
H4B H 0.3041 0.3441 1.0007 0.025 Uiso 1 1 calc R . .
H4C H 0.4621 0.3416 1.0582 0.025 Uiso 1 1 calc R . .
N5 N 0.2608(6) 0.5331(4) 1.0103(3) 0.0185(11) Uani 1 1 d . . .
H5A H 0.1872 0.4863 0.9709 0.028 Uiso 1 1 calc R . .
H5B H 0.2541 0.5986 0.9999 0.028 Uiso 1 1 calc R . .
H5C H 0.2307 0.5298 1.0650 0.028 Uiso 1 1 calc R . .
N6 N 0.4548(7) 0.4631(4) 0.8734(3) 0.0174(10) Uani 1 1 d . . .
H6A H 0.5177 0.4112 0.8525 0.026 Uiso 1 1 calc R . .
H6B H 0.4859 0.5201 0.8496 0.026 Uiso 1 1 calc R . .
H6C H 0.3399 0.4409 0.8593 0.026 Uiso 1 1 calc R . .
O1 O -0.0807(5) 0.1818(3) 0.8282(3) 0.0202(9) Uani 1 1 d . . .
O2 O 0.0950(6) 0.3488(3) 0.8736(3) 0.0254(10) Uani 1 1 d . . .
O3 O 0.2304(6) 0.1897(4) 0.8363(3) 0.0259(10) Uani 1 1 d . . .
O4 O -0.1037(6) 0.3777(4) 0.1382(3) 0.0247(10) Uani 1 1 d . . .
O5 O 0.1338(6) 0.2752(3) 0.1134(3) 0.0216(9) Uani 1 1 d . . .
O6 O 0.1926(6) 0.4594(3) 0.1755(3) 0.0207(9) Uani 1 1 d . . .
O7 O 0.7023(5) 0.0966(4) 0.1637(3) 0.0195(9) Uani 1 1 d . . .
O8 O 0.4631(6) -0.0432(3) 0.1161(3) 0.0210(9) Uani 1 1 d . . .
O9 O 0.4043(5) 0.1331(3) 0.1680(3) 0.0161(8) Uani 1 1 d . . .
C1 C 0.0819(8) 0.2613(5) 0.7105(4) 0.0161(12) Uani 1 1 d . . .
C2 C 0.1505(9) 0.1909(5) 0.6497(4) 0.0251(14) Uani 1 1 d . . .
H2 H 0.2016 0.1347 0.6670 0.030 Uiso 1 1 calc R . .
C3 C 0.0059(8) 0.3431(5) 0.6853(4) 0.0223(13) Uani 1 1 d . . .
H3 H -0.0429 0.3909 0.7268 0.027 Uiso 1 1 calc R . .
C4 C 0.1444(10) 0.2026(5) 0.5635(4) 0.0275(15) Uani 1 1 d . . .
H4 H 0.1909 0.1538 0.5217 0.033 Uiso 1 1 calc R . .
C5 C 0.0020(8) 0.3542(5) 0.5990(4) 0.0209(13) Uani 1 1 d . . .
H5 H -0.0492 0.4106 0.5820 0.025 Uiso 1 1 calc R . .
C6 C 0.0706(8) 0.2854(5) 0.5372(4) 0.0178(12) Uani 1 1 d . . .
C7 C 0.0673(8) 0.2998(5) 0.4443(4) 0.0175(12) Uani 1 1 d . . .
C8 C 0.1940(9) 0.2670(6) 0.3908(4) 0.0282(15) Uani 1 1 d . . .
H8 H 0.2822 0.2318 0.4126 0.034 Uiso 1 1 calc R . .
C9 C -0.0623(8) 0.3480(5) 0.4094(4) 0.0220(13) Uani 1 1 d . . .
H9 H -0.1520 0.3693 0.4442 0.026 Uiso 1 1 calc R . .
C10 C 0.1938(9) 0.2847(6) 0.3060(4) 0.0281(15) Uani 1 1 d . . .
H10 H 0.2816 0.2622 0.2704 0.034 Uiso 1 1 calc R . .
C11 C -0.0643(8) 0.3658(5) 0.3244(4) 0.0204(13) Uani 1 1 d . . .
H11 H -0.1543 0.3989 0.3014 0.025 Uiso 1 1 calc R . .
C12 C 0.0653(8) 0.3350(4) 0.2741(4) 0.0161(11) Uani 1 1 d . . .
C13 C 0.5231(8) 0.0343(5) 0.2822(4) 0.0163(12) Uani 1 1 d . . .
C14A C 0.611(6) 0.109(3) 0.3506(13) 0.024(9) Uani 0.46(8) 1 d P . .
C14B C 0.668(4) 0.074(3) 0.3401(15) 0.025(5) Uani 0.54(8) 1 d P . .
C15 C 0.3943(10) -0.0343(6) 0.3035(4) 0.0349(18) Uani 1 1 d . . .
H15 H 0.3092 -0.0722 0.2597 0.042 Uiso 1 1 calc R . .
C16A C 0.602(5) 0.097(3) 0.4366(13) 0.024(8) Uani 0.46(8) 1 d P . .
C16B C 0.658(4) 0.058(3) 0.4269(12) 0.022(7) Uani 0.54(8) 1 d P . .
C17 C 0.3883(10) -0.0484(6) 0.3889(4) 0.0344(18) Uani 1 1 d . . .
H17 H 0.3001 -0.0977 0.4024 0.041 Uiso 1 1 calc R . .
C18 C 0.5051(8) 0.0063(5) 0.4541(4) 0.0204(13) Uani 1 1 d . . .
C19A C 0.504(3) 0.558(2) 0.3423(16) 0.053(7) Uiso 0.42(3) 1 d P . .
C19B C 0.518(2) 0.5142(13) 0.3533(10) 0.040(4) Uiso 0.58(3) 1 d PD . .
C20A C 0.466(3) 0.5680(19) 0.4329(13) 0.034(5) Uiso 0.42(3) 1 d P . .
C20B C 0.464(2) 0.6072(16) 0.4207(12) 0.049(5) Uiso 0.58(3) 1 d PD . .
N7B N 0.428(3) 0.667(2) 0.4824(14) 0.082(6) Uiso 0.58(3) 1 d P . .
N7A N 0.436(2) 0.6183(17) 0.4955(12) 0.041(6) Uiso 0.42(3) 1 d P . .
O1W O 0.4355(6) 0.6653(4) 0.8214(3) 0.0243(10) Uani 1 1 d D . .
H1W1 H 0.319(5) 0.675(6) 0.834(7) 0.064(16) Uiso 1 1 d D . .
H1W2 H 0.493(9) 0.734(3) 0.823(7) 0.064(16) Uiso 1 1 d D . .
O2W O 0.3946(7) 0.7339(4) 0.1463(4) 0.0354(13) Uani 1 1 d D . .
H2W1 H 0.456(9) 0.802(3) 0.166(6) 0.064(16) Uiso 1 1 d D . .
H2W2 H 0.275(4) 0.744(6) 0.150(6) 0.064(16) Uiso 1 1 d D . .

loop_
_atom_site_aniso_label
_atom_site_aniso_U_11
_atom_site_aniso_U_22
_atom_site_aniso_U_33
_atom_site_aniso_U_23
_atom_site_aniso_U_13
_atom_site_aniso_U_12
Co1 0.0106(5) 0.0108(5) 0.0075(5) 0.0032(4) 0.0014(4) 0.0009(4)
Co2 0.0129(5) 0.0149(5) 0.0097(5) 0.0050(4) 0.0009(4) 0.0013(4)
S1 0.0168(7) 0.0191(7) 0.0114(6) 0.0077(5) -0.0022(5) -0.0047(5)
S2 0.0146(7) 0.0184(7) 0.0107(6) 0.0053(5) 0.0027(5) 0.0004(5)
S3 0.0133(7) 0.0184(7) 0.0090(6) 0.0035(5) 0.0014(5) 0.0016(5)
N1 0.015(2) 0.012(2) 0.011(2) 0.0022(18) 0.0019(18) 0.0023(18)
N2 0.017(2) 0.013(2) 0.012(2) 0.0033(18) 0.0019(18) 0.0011(19)
N3 0.016(2) 0.018(2) 0.008(2) 0.0008(18) 0.0024(18) 0.0080(19)
N4 0.018(2) 0.016(2) 0.014(2) 0.0030(19) 0.0001(19) -0.0038(19)
N5 0.013(2) 0.027(3) 0.018(3) 0.011(2) 0.0046(19) 0.001(2)
N6 0.022(3) 0.018(2) 0.013(2) 0.0042(19) 0.003(2) 0.003(2)
O1 0.017(2) 0.022(2) 0.022(2) 0.0101(18) 0.0010(17) -0.0054(17)
O2 0.040(3) 0.020(2) 0.012(2) 0.0021(17) -0.0028(19) -0.008(2)
O3 0.016(2) 0.043(3) 0.023(2) 0.021(2) -0.0015(18) 0.004(2)
O4 0.017(2) 0.042(3) 0.018(2) 0.015(2) 0.0029(17) 0.0028(19)
O5 0.027(2) 0.022(2) 0.015(2) 0.0014(17) 0.0029(18) 0.0020(18)
O6 0.024(2) 0.020(2) 0.019(2) 0.0050(17) 0.0059(18) 0.0015(18)
O7 0.013(2) 0.032(2) 0.014(2) 0.0057(18) 0.0031(16) 0.0024(17)
O8 0.026(2) 0.021(2) 0.014(2) -0.0007(17) 0.0020(17) 0.0046(18)
O9 0.015(2) 0.018(2) 0.016(2) 0.0037(16) 0.0012(16) 0.0033(16)
C1 0.019(3) 0.017(3) 0.012(3) 0.005(2) 0.000(2) -0.004(2)
C2 0.038(4) 0.024(3) 0.017(3) 0.010(3) 0.003(3) 0.012(3)
C3 0.026(3) 0.024(3) 0.017(3) 0.004(2) 0.004(2) 0.003(3)
C4 0.041(4) 0.026(3) 0.019(3) 0.006(3) 0.006(3) 0.015(3)
C5 0.025(3) 0.024(3) 0.016(3) 0.006(2) 0.002(2) 0.007(3)
C6 0.019(3) 0.020(3) 0.015(3) 0.008(2) -0.001(2) 0.000(2)
C7 0.023(3) 0.015(3) 0.015(3) 0.003(2) 0.002(2) 0.003(2)
C8 0.030(4) 0.039(4) 0.022(3) 0.013(3) 0.005(3) 0.018(3)
C9 0.020(3) 0.037(4) 0.011(3) 0.004(3) 0.006(2) 0.008(3)
C10 0.026(3) 0.044(4) 0.018(3) 0.008(3) 0.006(3) 0.015(3)
C11 0.021(3) 0.029(3) 0.014(3) 0.007(2) 0.001(2) 0.007(3)
C12 0.022(3) 0.015(3) 0.011(3) 0.004(2) 0.002(2) 0.000(2)
C13 0.019(3) 0.019(3) 0.012(3) 0.007(2) 0.003(2) 0.003(2)
C14A 0.030(15) 0.025(14) 0.012(8) 0.002(8) 0.005(8) -0.017(11)
C14B 0.029(10) 0.029(10) 0.015(7) 0.004(7) -0.004(6) 0.000(9)
C15 0.032(4) 0.050(5) 0.014(3) 0.003(3) -0.004(3) -0.025(3)
C16A 0.031(13) 0.021(13) 0.018(8) 0.003(7) -0.003(7) -0.001(11)
C16B 0.024(10) 0.024(12) 0.016(6) 0.006(7) -0.005(6) -0.004(9)
C17 0.036(4) 0.045(4) 0.015(3) 0.007(3) 0.000(3) -0.026(3)
C18 0.024(3) 0.025(3) 0.012(3) 0.006(2) 0.000(2) -0.001(3)
O1W 0.012(2) 0.029(2) 0.035(3) 0.017(2) 0.0015(19) -0.0003(18)
O2W 0.027(3) 0.019(2) 0.058(4) 0.002(2) 0.015(3) 0.000(2)

loop_
_atom_type_symbol
_atom_type_description
_atom_type_scat_dispersion_real
_atom_type_scat_dispersion_imag
_atom_type_scat_source
C C 0.0033 0.0016 'International Tables Vol C Tables 4.2.6.8 and 6.1.1.4'
H H 0.0000 0.0000 'International Tables Vol C Tables 4.2.6.8 and 6.1.1.4'
N N 0.0061 0.0033 'International Tables Vol C Tables 4.2.6.8 and 6.1.1.4'
O O 0.0106 0.0060 'International Tables Vol C Tables 4.2.6.8 and 6.1.1.4'
S S 0.1246 0.1234 'International Tables Vol C Tables 4.2.6.8 and 6.1.1.4'
Co Co 0.3494 0.9721 'International Tables Vol C Tables 4.2.6.8 and 6.1.1.4'

loop_
_geom_angle_atom_site_label_1
_geom_angle_atom_site_label_2
_geom_angle_atom_site_label_3
_geom_angle
_geom_angle_site_symmetry_1
_geom_angle_site_symmetry_3
_geom_angle_publ_flag
N3 Co1 N3 179.998(1) . 2_557 ?
N3 Co1 N2 89.5(2) . . ?
N3 Co1 N2 90.5(2) 2_557 . ?
N3 Co1 N2 90.5(2) . 2_557 ?
N3 Co1 N2 89.5(2) 2_557 2_557 ?
N2 Co1 N2 179.999(2) . 2_557 ?
N3 Co1 N1 89.57(19) . 2_557 ?
N3 Co1 N1 90.4(2) 2_557 2_557 ?
N2 Co1 N1 89.6(2) . 2_557 ?
N2 Co1 N1 90.4(2) 2_557 2_557 ?
N3 Co1 N1 90.4(2) . . ?
N3 Co1 N1 89.57(19) 2_557 . ?
N2 Co1 N1 90.4(2) . . ?
N2 Co1 N1 89.6(2) 2_557 . ?
N1 Co1 N1 179.999(2) 2_557 . ?
N4 Co2 N4 180.0(3) 2_667 . ?
N4 Co2 N6 88.6(2) 2_667 2_667 ?
N4 Co2 N6 91.4(2) . 2_667 ?
N4 Co2 N6 91.4(2) 2_667 . ?
N4 Co2 N6 88.6(2) . . ?
N6 Co2 N6 179.999(2) 2_667 . ?
N4 Co2 N5 90.2(2) 2_667 . ?
N4 Co2 N5 89.8(2) . . ?
N6 Co2 N5 89.6(2) 2_667 . ?
N6 Co2 N5 90.4(2) . . ?
N4 Co2 N5 89.8(2) 2_667 2_667 ?
N4 Co2 N5 90.2(2) . 2_667 ?
N6 Co2 N5 90.4(2) 2_667 2_667 ?
N6 Co2 N5 89.6(2) . 2_667 ?
N5 Co2 N5 179.999(2) . 2_667 ?
O3 S1 O1 111.4(3) . . ?
O3 S1 O2 113.7(3) . . ?
O1 S1 O2 111.7(3) . . ?
O3 S1 C1 106.3(3) . . ?
O1 S1 C1 106.8(3) . . ?
O2 S1 C1 106.4(3) . . ?
O5 S2 O6 112.4(3) . . ?
O5 S2 O4 112.3(3) . . ?
O6 S2 O4 112.3(3) . . ?
O5 S2 C12 106.5(3) . . ?
O6 S2 C12 106.1(3) . . ?
O4 S2 C12 106.6(3) . . ?
O8 S3 O7 113.8(3) . . ?
O8 S3 O9 111.4(2) . . ?
O7 S3 O9 111.9(3) . . ?
O8 S3 C13 107.8(3) . . ?
O7 S3 C13 106.2(3) . . ?
O9 S3 C13 105.1(3) . . ?
C2 C1 C3 120.2(5) . . ?
C2 C1 S1 120.1(5) . . ?
C3 C1 S1 119.6(5) . . ?
C1 C2 C4 119.8(6) . . ?
C5 C3 C1 119.4(6) . . ?
C2 C4 C6 120.7(6) . . ?
C6 C5 C3 121.5(6) . . ?
C5 C6 C4 118.4(6) . . ?
C5 C6 C7 120.7(5) . . ?
C4 C6 C7 120.9(6) . . ?
C9 C7 C8 117.8(6) . . ?
C9 C7 C6 120.5(5) . . ?
C8 C7 C6 121.7(6) . . ?
C10 C8 C7 121.2(6) . . ?
C7 C9 C11 121.5(6) . . ?
C12 C10 C8 119.4(6) . . ?
C12 C11 C9 119.2(6) . . ?
C11 C12 C10 120.8(6) . . ?
C11 C12 S2 120.0(5) . . ?
C10 C12 S2 119.2(5) . . ?
C15 C13 C14B 120.8(9) . . ?
C15 C13 C14A 116.8(10) . . ?
C14B C13 C14A 28.0(10) . . ?
C15 C13 S3 119.6(5) . . ?
C14B C13 S3 118.7(10) . . ?
C14A C13 S3 120.2(9) . . ?
C14B C14A C16A 97(3) . . ?
C14B C14A C13 75(3) . . ?
C16A C14A C13 121.0(15) . . ?
C14B C14A C16B 69(3) . . ?
C13 C14A C16B 110.2(19) . . ?
C13 C14B C16B 116.4(16) . . ?
C13 C14B C16A 107.3(17) . . ?
C13 C15 C17 120.0(6) . . ?
C16B C16A C14A 86(2) . . ?
C16B C16A C18 77(3) . . ?
C14A C16A C18 118.9(15) . . ?
C16B C16A C14B 61(2) . . ?
C18 C16A C14B 110(2) . . ?
C16A C16B C14B 93(2) . . ?
C16A C16B C18 74(3) . . ?
C14B C16B C18 121.9(12) . . ?
C16A C16B C14A 66(2) . . ?
C18 C16B C14A 110.3(13) . . ?
C18 C17 C15 122.0(6) . . ?
C17 C18 C16A 116.6(9) . . ?
C17 C18 C16B 115.7(8) . . ?
C17 C18 C18 121.9(7) . 2_656 ?
C16A C18 C18 118.8(10) . 2_656 ?
C16B C18 C18 121.0(9) . 2_656 ?
N7A C20A C19A 150(3) . . ?
C20B C20A C19B 94(3) . . ?
N7A C20A C19B 174(2) . . ?
C19A C20A N7B 121(2) . . ?
C19B C20A N7B 147(2) . . ?
C20A C20B N7B 105(3) . . ?
C20A C20B N7A 70(3) . . ?
N7B C20B C19A 168(3) . . ?
N7A C20B C19A 158(3) . . ?
N7B C20B C19B 168(2) . . ?
N7A C20B C19B 134(2) . . ?

loop_
_geom_bond_atom_site_label_1
_geom_bond_atom_site_label_2
_geom_bond_distance
_geom_bond_site_symmetry_2
_geom_bond_publ_flag
Co1 N3 1.948(5) . ?
Co1 N3 1.948(5) 2_557 ?
Co1 N2 1.951(5) . ?
Co1 N2 1.951(5) 2_557 ?
Co1 N1 1.971(5) 2_557 ?
Co1 N1 1.971(5) . ?
Co2 N4 1.952(5) 2_667 ?
Co2 N4 1.952(5) . ?
Co2 N6 1.954(5) 2_667 ?
Co2 N6 1.954(5) . ?
Co2 N5 1.971(5) . ?
Co2 N5 1.971(5) 2_667 ?
S1 O3 1.456(5) . ?
S1 O1 1.458(4) . ?
S1 O2 1.459(5) . ?
S1 C1 1.777(6) . ?
S2 O5 1.456(4) . ?
S2 O6 1.456(4) . ?
S2 O4 1.459(5) . ?
S2 C12 1.789(6) . ?
S3 O8 1.455(4) . ?
S3 O7 1.457(4) . ?
S3 O9 1.471(4) . ?
S3 C13 1.766(6) . ?
C1 C2 1.382(9) . ?
C1 C3 1.388(9) . ?
C2 C4 1.385(9) . ?
C3 C5 1.384(9) . ?
C4 C6 1.398(9) . ?
C5 C6 1.379(9) . ?
C6 C7 1.501(8) . ?
C7 C9 1.384(9) . ?
C7 C8 1.391(9) . ?
C8 C10 1.389(9) . ?
C9 C11 1.394(8) . ?
C10 C12 1.377(9) . ?
C11 C12 1.372(8) . ?
C13 C15 1.369(9) . ?
C13 C14B 1.392(19) . ?
C13 C14A 1.40(2) . ?
C14A C14B 0.68(2) . ?
C14A C16A 1.39(3) . ?
C14A C16B 1.51(3) . ?
C14B C16B 1.42(2) . ?
C14B C16A 1.62(2) . ?
C15 C17 1.388(9) . ?
C16A C16B 0.710(19) . ?
C16A C18 1.41(2) . ?
C16B C18 1.428(19) . ?
C17 C18 1.363(9) . ?
C18 C18 1.484(11) 2_656 ?
C19A C19B 0.64(3) . ?
C19A C20A 1.45(3) . ?
C19A C20B 1.36(3) . ?
C19B C20A 1.42(2) . ?
C19B C20B 1.578(17) . ?
C20A C20B 0.58(2) . ?
C20A N7A 1.14(3) . ?
C20A N7B 1.46(3) . ?
C20B N7B 1.20(2) . ?
C20B N7A 1.19(2) . ?
N7B N7A 0.71(2) . ?
